data_4123569
loop_
_publ_author_name
'Park, Yu Jin'
'Ryu, Ji Yeon'
'Begum, Halima'
'Lee, Min Hyung'
'Stang, Peter J.'
'Lee, Junseong'

_publ_section_title
;
 Selective Formation of Heterometallic Ru-Ag Supramolecules via
 Stoichiometric Control of Multiple Different Tectons.
;
_journal_issue 18
_journal_name_full 'Journal of the American Chemical Society'
_journal_page_first 5863
_journal_page_last 5866
_journal_paper_doi 10.1021/jacs.5b01253
_journal_volume 137
_journal_year 2015
_chemical_formula_sum 'C118 H74 Ag8 F18 N24 O32 Ru6 S6'
_chemical_formula_weight 4343.75
_chemical_name_systematic
; 
 ? 
;
_space_group_IT_number 15
_symmetry_cell_setting monoclinic
_symmetry_space_group_name_Hall '-C 2yc'
_symmetry_space_group_name_H-M 'C 1 2/c 1'
_atom_sites_solution_hydrogens geom
_atom_sites_solution_primary direct
_atom_sites_solution_secondary difmap
_audit_creation_method SHELXL-97
_cell_angle_alpha 90.00
_cell_angle_beta 94.391(10)
_cell_angle_gamma 90.00
_cell_formula_units_Z 4
_cell_length_a 26.067(4)
_cell_length_b 18.903(3)
_cell_length_c 31.276(5)
_cell_measurement_reflns_used 8396
_cell_measurement_temperature 100(2)
_cell_measurement_theta_max 17.24
_cell_measurement_theta_min 2.32
_cell_volume 15366(4)
_computing_cell_refinement 'Bruker SAINT'
_computing_data_collection 'Bruker APEX2'
_computing_data_reduction 'Bruker SAINT'
_computing_molecular_graphics 'Bruker SHELXTL'
_computing_publication_material 'Bruker SHELXTL'
_computing_structure_refinement 'SHELXL-97 (Sheldrick, 2008)'
_computing_structure_solution 'SHELXS-97 (Sheldrick, 2008)'
_diffrn_ambient_temperature 100(2)
_diffrn_measured_fraction_theta_full 0.964
_diffrn_measured_fraction_theta_max 0.964
_diffrn_radiation_monochromator graphite
_diffrn_radiation_source 'fine-focus sealed tube'
_diffrn_radiation_type MoK\a
_diffrn_radiation_wavelength 0.71073
_diffrn_reflns_av_R_equivalents 0.2073
_diffrn_reflns_av_sigmaI/netI 0.1748
_diffrn_reflns_limit_h_max 18
_diffrn_reflns_limit_h_min -21
_diffrn_reflns_limit_k_max 15
_diffrn_reflns_limit_k_min -15
_diffrn_reflns_limit_l_max 26
_diffrn_reflns_limit_l_min -26
_diffrn_reflns_number 23763
_diffrn_reflns_theta_full 17.32
_diffrn_reflns_theta_max 17.32
_diffrn_reflns_theta_min 1.31
_exptl_absorpt_coefficient_mu 1.743
_exptl_crystal_colour yellow
_exptl_crystal_density_diffrn 1.878
_exptl_crystal_density_method 'not measured'
_exptl_crystal_description block
_exptl_crystal_F_000 8416
_refine_diff_density_max 1.226
_refine_diff_density_min -0.919
_refine_diff_density_rms 0.206
_refine_ls_extinction_method none
_refine_ls_goodness_of_fit_ref 1.512
_refine_ls_hydrogen_treatment mixed
_refine_ls_matrix_type full
_refine_ls_number_parameters 587
_refine_ls_number_reflns 4583
_refine_ls_number_restraints 47
_refine_ls_restrained_S_all 1.505
_refine_ls_R_factor_all 0.2223
_refine_ls_R_factor_gt 0.1217
_refine_ls_shift/su_max 1.175
_refine_ls_shift/su_mean 0.064
_refine_ls_structure_factor_coef Fsqd
_refine_ls_weighting_details 'calc w=1/[\s^2^(Fo^2^)+(0.1000P)^2^+0.2350P] where P=(Fo^2^+2Fc^2^)/3'
_refine_ls_weighting_scheme calc
_refine_ls_wR_factor_gt 0.2727
_refine_ls_wR_factor_ref 0.3080
_reflns_number_gt 2293
_reflns_number_total 4583
_reflns_threshold_expression >2sigma(I)
_cod_data_source_file ja5b01253_si_005.cif
_cod_data_source_block yj8-new-3
_cod_depositor_comments
;
The following automatic conversions were performed:

'_symmetry_cell_setting' value 'Monoclinic' changed to 'monoclinic'
according to
/usr/data/users/saulius/crontab/automatic-downloads/rss-feeds/ACS/lib/dictionaries/cif_core.dic
dictionary named 'cif_core.dic' version 2.4.2 from 2011-04-26.

Automatic conversion script
Id: cif_fix_values 3271 2015-04-21 07:52:19Z andrius 

 Adding full bibliography for 4123569--4123570.cif.
;
_cod_original_cell_volume 15365(4)
_cod_original_sg_symbol_H-M C2/c
_cod_database_code 4123569

loop_
_symmetry_equiv_pos_as_xyz
'x, y, z'
'-x, y, -z+1/2'
'x+1/2, y+1/2, z'
'-x+1/2, y+1/2, -z+1/2'
'-x, -y, -z'
'x, -y, z-1/2'
'-x+1/2, -y+1/2, -z'
'x+1/2, -y+1/2, z-1/2'

loop_
_atom_site_label
_atom_site_type_symbol
_atom_site_fract_x
_atom_site_fract_y
_atom_site_fract_z
_atom_site_U_iso_or_equiv
_atom_site_adp_type
_atom_site_occupancy
_atom_site_symmetry_multiplicity
_atom_site_calc_flag
_atom_site_refinement_flags
Ag1 Ag 0.76481(16) 0.1119(2) 0.61915(13) 0.0781(16) Uani 1 1 d .
Ru1 Ru 0.71418(17) 0.2636(2) 0.68252(13) 0.0639(16) Uani 1 1 d .
Ru3 Ru 0.90233(16) 0.3936(2) 0.61292(13) 0.0695(16) Uani 1 1 d .
Ru2 Ru 0.69149(19) 0.5213(2) 0.56862(14) 0.0810(17) Uani 1 1 d .
Ag4 Ag 0.77723(16) 0.4420(2) 0.66557(12) 0.0731(15) Uani 1 1 d .
Ag3 Ag 0.8911(2) 0.3849(3) 0.49306(14) 0.124(2) Uani 1 1 d .
Ag2 Ag 0.6094(2) 0.3886(3) 0.50612(15) 0.134(2) Uani 1 1 d .
N62 N 0.6493(14) 0.370(2) 0.5741(12) 0.063(12) Uiso 1 1 d .
N63 N 0.6772(15) 0.423(2) 0.5933(13) 0.071(13) Uiso 1 1 d .
N60 N 0.6860(13) 0.3246(18) 0.6342(10) 0.044(11) Uiso 1 1 d .
C37 C 0.6538(17) 0.315(3) 0.5999(15) 0.055(15) Uiso 1 1 d .
N61 N 0.6977(14) 0.396(2) 0.6291(12) 0.067(12) Uiso 1 1 d .
C33 C 0.6286(15) 0.116(2) 0.6086(12) 0.041(13) Uiso 1 1 d .
H33 H 0.6436 0.0752 0.6205 0.049 Uiso 1 1 calc R
C31 C 0.6291(18) 0.242(2) 0.5951(13) 0.054(14) Uiso 1 1 d .
C36 C 0.5852(19) 0.238(3) 0.5686(14) 0.075(16) Uiso 1 1 d .
H36 H 0.5709 0.2780 0.5550 0.090 Uiso 1 1 calc R
C32 C 0.651(2) 0.180(3) 0.6164(16) 0.081(17) Uiso 1 1 d .
O51 O 0.6973(12) 0.1874(15) 0.6390(9) 0.069(10) Uiso 1 1 d .
O52 O 0.6750(11) 0.4745(17) 0.5107(9) 0.070(11) Uani 1 1 d .
C40 C 0.681(2) 0.498(3) 0.4366(16) 0.091(19) Uiso 1 1 d .
H40 H 0.6452 0.5042 0.4329 0.109 Uiso 1 1 calc R
C39 C 0.708(2) 0.483(3) 0.4814(17) 0.067(17) Uiso 1 1 d .
C38 C 0.760(2) 0.478(2) 0.4837(15) 0.061(16) Uiso 1 1 d .
S1 S 0.8402(8) 0.0249(15) 0.7197(7) 0.115(7) Uani 1 1 d .
N52 N 0.8391(15) 0.437(2) 0.5734(13) 0.075(13) Uiso 1 1 d .
N54 N 0.7668(15) 0.487(2) 0.5605(13) 0.072(13) Uiso 1 1 d .
N53 N 0.8000(17) 0.465(2) 0.5932(12) 0.074(13) Uiso 1 1 d .
C44 C 0.788(2) 0.466(3) 0.5243(17) 0.078(18) Uiso 1 1 d .
N55 N 0.8490(13) 0.3147(19) 0.6277(10) 0.051(11) Uiso 1 1 d .
N56 N 0.8080(14) 0.3257(19) 0.6537(10) 0.054(11) Uiso 1 1 d .
N57 N 0.7806(14) 0.266(2) 0.6518(10) 0.051(11) Uiso 1 1 d .
N58 N 0.8044(19) 0.219(2) 0.6343(13) 0.089(15) Uiso 1 1 d .
C11 C 0.627(2) 0.574(3) 0.6057(17) 0.080(17) Uiso 1 1 d .
C12 C 0.678(2) 0.576(3) 0.6281(17) 0.091(19) Uiso 1 1 d .
H12 H 0.6815 0.5571 0.6555 0.109 Uiso 1 1 calc R
C16 C 0.623(2) 0.596(3) 0.5599(19) 0.12(2) Uiso 1 1 d .
H16 H 0.5932 0.5902 0.5424 0.140 Uiso 1 1 calc R
C3 C 0.728(2) 0.191(3) 0.7368(14) 0.078(17) Uiso 1 1 d .
H3 H 0.7424 0.1461 0.7375 0.093 Uiso 1 1 calc R
C1 C 0.650(2) 0.269(3) 0.7257(14) 0.069(16) Uiso 1 1 d D
C25 C 0.918(2) 0.460(3) 0.6688(17) 0.094(19) Uiso 1 1 d .
H25 H 0.8915 0.4790 0.6834 0.113 Uiso 1 1 calc R
C24 C 0.935(2) 0.505(3) 0.6360(17) 0.089(18) Uiso 1 1 d .
C22 C 0.988(3) 0.402(3) 0.628(2) 0.14(3) Uiso 1 1 d .
H22 H 1.0186 0.3860 0.6174 0.172 Uiso 1 1 calc R
C34 C 0.5824(16) 0.112(2) 0.5826(13) 0.051(14) Uiso 1 1 d .
H34 H 0.5663 0.0680 0.5794 0.061 Uiso 1 1 calc R
C45 C 0.8863(16) 0.217(2) 0.5917(12) 0.029(12) Uiso 1 1 d .
C51 C 0.843(2) 0.244(3) 0.6175(15) 0.065(16) Uiso 1 1 d .
C50 C 0.896(2) 0.147(3) 0.5974(16) 0.083(17) Uiso 1 1 d .
H50 H 0.8784 0.1229 0.6177 0.100 Uiso 1 1 calc R
C49 C 0.9313(19) 0.111(3) 0.5730(14) 0.077(17) Uiso 1 1 d .
H49 H 0.9351 0.0618 0.5753 0.092 Uiso 1 1 calc R
C2 C 0.678(2) 0.202(3) 0.7304(16) 0.10(2) Uiso 1 1 d .
H2 H 0.6572 0.1621 0.7286 0.118 Uiso 1 1 calc R
C6 C 0.685(2) 0.332(3) 0.7309(14) 0.076(17) Uiso 1 1 d .
H6 H 0.6725 0.3780 0.7273 0.092 Uiso 1 1 calc R
C5 C 0.7348(18) 0.319(3) 0.7409(12) 0.056(15) Uiso 1 1 d .
H5 H 0.7568 0.3574 0.7471 0.068 Uiso 1 1 calc R
C10 C 0.814(2) 0.243(3) 0.7538(16) 0.11(2) Uiso 1 1 d .
H10A H 0.8269 0.2057 0.7366 0.162 Uiso 1 1 calc R
H10B H 0.8200 0.2309 0.7836 0.162 Uiso 1 1 calc R
H10C H 0.8312 0.2863 0.7482 0.162 Uiso 1 1 calc R
C4 C 0.755(2) 0.252(3) 0.7424(17) 0.095(19) Uiso 1 1 d .
C35 C 0.5609(19) 0.166(3) 0.5624(14) 0.073(16) Uiso 1 1 d .
H35 H 0.5310 0.1608 0.5446 0.087 Uiso 1 1 calc R
C41 C 0.7112(19) 0.504(2) 0.4019(14) 0.055(15) Uiso 1 1 d .
H41 H 0.6952 0.5081 0.3745 0.066 Uiso 1 1 calc R
C43 C 0.787(2) 0.482(3) 0.4467(15) 0.078(17) Uiso 1 1 d .
H43 H 0.8218 0.4690 0.4486 0.094 Uiso 1 1 calc R
O56 O 0.8187(15) 0.079(2) 0.6922(11) 0.101(13) Uani 1 1 d .
O55 O 0.8284(17) 0.025(3) 0.7616(13) 0.15(2) Uani 1 1 d .
O54 O 0.8403(18) -0.046(3) 0.6993(13) 0.141(18) Uani 1 1 d .
C26 C 0.9330(17) 0.396(2) 0.6825(14) 0.056(15) Uiso 1 1 d .
H26 H 0.9200 0.3763 0.7067 0.067 Uiso 1 1 calc R
C21 C 0.9683(19) 0.358(3) 0.6598(15) 0.067(16) Uiso 1 1 d .
O57 O 0.9075(11) 0.3269(19) 0.5603(8) 0.067(10) Uani 1 1 d .
C46 C 0.913(2) 0.253(3) 0.5655(15) 0.066(16) Uiso 1 1 d .
C47 C 0.9560(17) 0.220(2) 0.5422(13) 0.057(15) Uiso 1 1 d .
H47 H 0.9777 0.2475 0.5266 0.068 Uiso 1 1 calc R
C48 C 0.9605(19) 0.150(3) 0.5452(15) 0.073(16) Uiso 1 1 d .
H48 H 0.9833 0.1265 0.5287 0.088 Uiso 1 1 calc R
C23 C 0.9687(18) 0.467(3) 0.6097(15) 0.065(16) Uiso 1 1 d .
H23 H 0.9771 0.4836 0.5831 0.078 Uiso 1 1 calc R
C30 C 0.913(3) 0.577(4) 0.615(2) 0.14(3) Uiso 1 1 d D
C15 C 0.670(2) 0.627(3) 0.5434(17) 0.087(18) Uiso 1 1 d .
H15 H 0.6709 0.6411 0.5151 0.104 Uiso 1 1 calc R
N59 N 0.8331(17) 0.440(2) 0.5309(14) 0.084(14) Uiso 1 1 d .
C13 C 0.722(2) 0.604(3) 0.6129(17) 0.092(19) Uiso 1 1 d .
H13 H 0.7539 0.6042 0.6283 0.111 Uiso 1 1 calc R
F3 F 0.917(2) 0.098(3) 0.7366(19) 0.22(3) Uani 1 1 d .
C42 C 0.764(2) 0.503(3) 0.4069(17) 0.091(19) Uiso 1 1 d .
H42 H 0.7841 0.5165 0.3846 0.109 Uiso 1 1 calc R
F1 F 0.934(3) -0.010(3) 0.745(2) 0.26(3) Uani 1 1 d .
C20 C 0.768(2) 0.652(4) 0.5520(19) 0.17(3) Uiso 1 1 d .
H20A H 0.7955 0.6252 0.5668 0.255 Uiso 1 1 calc R
H20B H 0.7754 0.7015 0.5553 0.255 Uiso 1 1 calc R
H20C H 0.7660 0.6398 0.5221 0.255 Uiso 1 1 calc R
C19 C 0.558(3) 0.605(4) 0.645(3) 0.24(4) Uiso 1 1 d .
H19A H 0.5265 0.5901 0.6568 0.365 Uiso 1 1 calc R
H19B H 0.5501 0.6410 0.6240 0.365 Uiso 1 1 calc R
H19C H 0.5814 0.6223 0.6673 0.365 Uiso 1 1 calc R
C18 C 0.580(3) 0.483(4) 0.657(3) 0.24(4) Uiso 1 1 d .
H18A H 0.6032 0.4940 0.6812 0.356 Uiso 1 1 calc R
H18B H 0.5893 0.4381 0.6452 0.356 Uiso 1 1 calc R
H18C H 0.5455 0.4795 0.6661 0.356 Uiso 1 1 calc R
C14 C 0.713(2) 0.633(3) 0.5724(19) 0.10(2) Uiso 1 1 d .
S2 S 0.1420(10) 0.5255(14) 0.2136(8) 0.168(10) Uani 1 1 d .
O58 O 0.1487(15) 0.578(2) 0.2466(13) 0.126(15) Uiso 1 1 d .
F2 F 0.9256(18) 0.043(3) 0.6870(14) 0.21(2) Uani 1 1 d .
C158 C 0.925(5) 0.039(4) 0.735(4) 0.20(8) Uani 1 1 d .
O60 O 0.177(3) 0.477(4) 0.203(2) 0.26(3) Uiso 1 1 d .
F5 F 0.0446(14) 0.5356(19) 0.2220(12) 0.136(15) Uiso 1 1 d D
F6 F 0.0651(16) 0.458(2) 0.1814(12) 0.154(15) Uiso 1 1 d D
F4 F 0.080(3) 0.463(4) 0.242(3) 0.32(4) Uiso 1 1 d D
O61 O 0.2451(12) 0.6998(19) 0.4547(10) 0.089(12) Uani 1 1 d .
C202 C 0.078(2) 0.499(3) 0.2102(19) 0.41(14) Uani 1 1 d D
O59 O 0.115(3) 0.564(4) 0.172(2) 0.28(4) Uiso 1 1 d .
C17 C 0.582(3) 0.540(4) 0.623(2) 0.16(3) Uiso 1 1 d .
H17 H 0.5582 0.5264 0.5987 0.190 Uiso 1 1 calc R
S4 S 0.9664(18) 0.845(3) 0.5459(15) 1.13(13) Uani 1 1 d D
O13 O 0.914(3) 0.832(3) 0.546(2) 0.23(3) Uani 1 1 d DU
F13 F 0.986(3) 0.841(4) 0.617(2) 0.32(3) Uani 1 1 d U
F14 F 0.950(4) 0.922(5) 0.632(3) 0.44(5) Uani 1 1 d U
O15 O 0.952(3) 0.916(3) 0.544(2) 0.21(3) Uani 1 1 d DU
O14 O 0.969(15) 0.913(7) 0.526(12) 1.3(3) Uani 1 1 d DU
O101 O 0.7666(14) 0.5333(18) 0.7095(13) 0.131(16) Uani 1 1 d .
C91 C 0.300(3) 0.708(5) 0.518(3) 0.26(7) Uani 1 1 d .
C204 C 0.291(3) 0.772(6) 0.476(2) 0.33(9) Uani 1 1 d .
F15 F 0.928(3) 0.830(5) 0.615(3) 0.38(4) Uani 1 1 d U
C27 C 0.993(3) 0.286(4) 0.668(2) 0.13(2) Uiso 1 1 d D
C28 C 0.963(4) 0.267(6) 0.706(3) 0.18(5) Uiso 0.60 1 d PD
C29 C 1.043(3) 0.294(7) 0.696(3) 0.18(5) Uiso 0.60 1 d PD
C29A C 0.949(5) 0.635(6) 0.644(4) 0.08(4) Uiso 0.40 1 d P
C28A C 0.872(5) 0.595(9) 0.645(4) 0.15(7) Uiso 0.40 1 d PD
C7 C 0.600(2) 0.296(4) 0.718(2) 0.18(3) Uiso 1 1 d D
C8 C 0.581(4) 0.326(5) 0.759(3) 0.25(5) Uiso 1 1 d D
C9 C 0.568(3) 0.236(4) 0.697(2) 0.17(3) Uiso 1 1 d D
C92 C 0.260(4) 0.791(4) 0.486(3) 0.18(4) Uiso 1 1 d .
O11 O 0.938(3) 0.558(4) 0.494(3) 0.28(4) Uiso 1 1 d .
C301 C 0.899(4) 0.683(5) 0.474(3) 0.25(4) Uiso 1 1 d .
O12 O 0.738(3) 0.780(4) 0.639(2) 0.28(3) Uiso 1 1 d .
C302 C 0.816(3) 0.776(4) 0.651(2) 0.19(3) Uiso 1 1 d .
C303 C 0.931(3) 0.595(4) 0.478(2) 0.12(3) Uiso 1 1 d .

loop_
_atom_site_aniso_label
_atom_site_aniso_U_11
_atom_site_aniso_U_22
_atom_site_aniso_U_33
_atom_site_aniso_U_23
_atom_site_aniso_U_13
_atom_site_aniso_U_12
Ag1 0.072(3) 0.059(3) 0.104(4) -0.008(3) 0.013(3) 0.003(3)
Ru1 0.057(4) 0.073(4) 0.064(3) -0.006(3) 0.018(2) -0.009(3)
Ru3 0.052(3) 0.096(4) 0.061(3) -0.007(3) 0.007(2) -0.013(3)
Ru2 0.095(4) 0.064(4) 0.085(4) -0.001(3) 0.017(3) 0.020(3)
Ag4 0.085(4) 0.076(3) 0.061(3) -0.020(3) 0.024(2) -0.008(3)
Ag3 0.153(5) 0.156(5) 0.069(3) 0.016(3) 0.055(3) 0.048(4)
Ag2 0.138(5) 0.174(6) 0.084(4) 0.014(4) -0.025(3) -0.042(4)
O52 0.04(2) 0.13(3) 0.05(2) -0.03(2) 0.036(19) 0.00(2)
S1 0.106(19) 0.17(2) 0.070(18) 0.030(18) -0.004(14) 0.018(17)
O56 0.13(4) 0.13(4) 0.04(3) -0.01(3) 0.01(2) 0.01(3)
O55 0.17(5) 0.25(6) 0.04(3) -0.01(3) 0.02(3) -0.05(4)
O54 0.17(5) 0.16(5) 0.09(4) 0.03(4) 0.00(3) 0.05(4)
O57 0.07(3) 0.11(3) 0.030(19) -0.03(2) 0.013(17) -0.01(2)
F3 0.17(5) 0.23(7) 0.24(6) 0.06(5) -0.03(4) 0.03(5)
F1 0.26(7) 0.19(7) 0.34(8) 0.12(6) 0.07(5) 0.08(6)
S2 0.15(2) 0.18(2) 0.19(2) -0.09(2) 0.035(18) -0.038(19)
F2 0.18(5) 0.32(7) 0.13(4) -0.02(4) 0.00(3) 0.05(4)
C158 0.4(2) 0.03(7) 0.20(11) 0.07(6) 0.23(13) 0.06(8)
O61 0.07(3) 0.13(3) 0.07(2) 0.03(2) 0.03(2) 0.06(2)
C202 0.07(9) 0.7(3) 0.5(2) -0.4(2) -0.01(11) -0.17(13)
S4 0.91(13) 2.0(3) 0.52(8) 0.89(13) 0.35(8) 1.25(18)
O13 0.24(3) 0.23(3) 0.23(3) -0.002(11) 0.016(11) 0.006(11)
F13 0.33(3) 0.32(3) 0.32(3) -0.002(11) 0.025(11) 0.006(11)
F14 0.44(5) 0.44(5) 0.44(5) 0.002(11) 0.035(11) 0.003(11)
O15 0.21(3) 0.22(3) 0.21(3) -0.004(10) 0.025(11) -0.001(10)
O14 1.3(3) 1.3(3) 1.3(3) -0.001(11) 0.10(2) 0.001(11)
O101 0.10(3) 0.09(3) 0.20(4) -0.09(3) -0.03(3) 0.00(2)
C91 0.17(8) 0.37(12) 0.19(8) -0.25(9) -0.24(8) 0.19(8)
C204 0.20(9) 0.7(2) 0.17(8) -0.37(12) 0.24(8) -0.19(11)
F15 0.38(4) 0.38(4) 0.38(4) -0.001(11) 0.031(11) -0.003(11)

loop_
_atom_type_symbol
_atom_type_description
_atom_type_scat_dispersion_real
_atom_type_scat_dispersion_imag
_atom_type_scat_source
C C 0.0033 0.0016 'International Tables Vol C Tables 4.2.6.8 and 6.1.1.4'
H H 0.0000 0.0000 'International Tables Vol C Tables 4.2.6.8 and 6.1.1.4'
N N 0.0061 0.0033 'International Tables Vol C Tables 4.2.6.8 and 6.1.1.4'
O O 0.0106 0.0060 'International Tables Vol C Tables 4.2.6.8 and 6.1.1.4'
Ru Ru -1.2594 0.8363 'International Tables Vol C Tables 4.2.6.8 and 6.1.1.4'
S S 0.1246 0.1234 'International Tables Vol C Tables 4.2.6.8 and 6.1.1.4'
Ag Ag -0.8971 1.1015 'International Tables Vol C Tables 4.2.6.8 and 6.1.1.4'
F F 0.0171 0.0103 'International Tables Vol C Tables 4.2.6.8 and 6.1.1.4'

loop_
_geom_angle_atom_site_label_1
_geom_angle_atom_site_label_2
_geom_angle_atom_site_label_3
_geom_angle
_geom_angle_site_symmetry_1
_geom_angle_site_symmetry_3
N58 Ag1 C41 137.9(17) . 7_656
N58 Ag1 O51 75.3(14) . .
C41 Ag1 O51 146.7(14) 7_656 .
N58 Ag1 C42 168.9(18) . 7_656
C41 Ag1 C42 33.4(13) 7_656 7_656
O51 Ag1 C42 113.9(16) . 7_656
N60 Ru1 O51 81.5(13) . .
N60 Ru1 N57 84.7(13) . .
O51 Ru1 N57 81.0(14) . .
N60 Ru1 C4 151(2) . .
O51 Ru1 C4 126.8(19) . .
N57 Ru1 C4 91.9(18) . .
N60 Ru1 C5 114.5(16) . .
O51 Ru1 C5 163.6(15) . .
N57 Ru1 C5 103.0(16) . .
C4 Ru1 C5 38.1(16) . .
N60 Ru1 C2 132.5(19) . .
O51 Ru1 C2 90.1(17) . .
N57 Ru1 C2 140.1(19) . .
C4 Ru1 C2 63(2) . .
C5 Ru1 C2 76.6(18) . .
N60 Ru1 C6 93.1(16) . .
O51 Ru1 C6 146.1(17) . .
N57 Ru1 C6 132.1(17) . .
C4 Ru1 C6 68(2) . .
C5 Ru1 C6 36.0(14) . .
C2 Ru1 C6 69.0(19) . .
N60 Ru1 C3 167.6(18) . .
O51 Ru1 C3 95.1(16) . .
N57 Ru1 C3 106.6(17) . .
C4 Ru1 C3 36.8(16) . .
C5 Ru1 C3 68.5(17) . .
C2 Ru1 C3 35.2(15) . .
C6 Ru1 C3 83.0(18) . .
N60 Ru1 C1 100.6(16) . .
O51 Ru1 C1 108.1(16) . .
N57 Ru1 C1 169.9(16) . .
C4 Ru1 C1 79.3(19) . .
C5 Ru1 C1 67.1(17) . .
C2 Ru1 C1 38.6(16) . .
C6 Ru1 C1 39.7(15) . .
C3 Ru1 C1 69.0(18) . .
O57 Ru3 N55 80.2(13) . .
O57 Ru3 N52 82.5(14) . .
N55 Ru3 N52 84.7(14) . .
O57 Ru3 C25 165.4(17) . .
N55 Ru3 C25 108.6(18) . .
N52 Ru3 C25 109.4(19) . .
O57 Ru3 C23 104.2(15) . .
N55 Ru3 C23 167.4(15) . .
N52 Ru3 C23 107.4(16) . .
C25 Ru3 C23 64.8(19) . .
O57 Ru3 C22 94.8(18) . .
N55 Ru3 C22 131(2) . .
N52 Ru3 C22 143(2) . .
C25 Ru3 C22 71(2) . .
C23 Ru3 C22 37.3(17) . .
O57 Ru3 C26 137.0(15) . .
N55 Ru3 C26 89.5(14) . .
N52 Ru3 C26 138.3(17) . .
C25 Ru3 C26 35.0(14) . .
C23 Ru3 C26 79.2(16) . .
C22 Ru3 C26 62(2) . .
O57 Ru3 C21 103.9(16) . .
N55 Ru3 C21 97.4(16) . .
N52 Ru3 C21 173.4(17) . .
C25 Ru3 C21 64.0(19) . .
C23 Ru3 C21 70.2(17) . .
C22 Ru3 C21 36.7(17) . .
C26 Ru3 C21 35.9(14) . .
O57 Ru3 C24 137.4(16) . .
N55 Ru3 C24 142.1(17) . .
N52 Ru3 C24 94.4(17) . .
C25 Ru3 C24 36.4(16) . .
C23 Ru3 C24 36.4(15) . .
C22 Ru3 C24 63(2) . .
C26 Ru3 C24 66.3(16) . .
C21 Ru3 C24 80.2(18) . .
O52 Ru2 N63 84.7(14) . .
O52 Ru2 N54 83.8(14) . .
N63 Ru2 N54 87.8(15) . .
O52 Ru2 C12 158.5(17) . .
N63 Ru2 C12 93.8(18) . .
N54 Ru2 C12 117.6(18) . .
O52 Ru2 C14 120.4(18) . .
N63 Ru2 C14 155.0(19) . .
N54 Ru2 C14 93.9(19) . .
C12 Ru2 C14 63(2) . .
O52 Ru2 C15 92.6(16) . .
N63 Ru2 C15 154.9(18) . .
N54 Ru2 C15 116.8(18) . .
C12 Ru2 C15 79.7(19) . .
C14 Ru2 C15 36.9(16) . .
O52 Ru2 C13 156.0(17) . .
N63 Ru2 C13 118.4(18) . .
N54 Ru2 C13 90.2(18) . .
C12 Ru2 C13 36.6(16) . .
C14 Ru2 C13 36.7(16) . .
C15 Ru2 C13 69.4(19) . .
O52 Ru2 C16 93.0(17) . .
N63 Ru2 C16 116.4(19) . .
N54 Ru2 C16 155.3(19) . .
C12 Ru2 C16 68(2) . .
C14 Ru2 C16 67(2) . .
C15 Ru2 C16 38.7(17) . .
C13 Ru2 C16 83(2) . .
O52 Ru2 C11 121.1(15) . .
N63 Ru2 C11 92.3(17) . .
N54 Ru2 C11 155.0(17) . .
C12 Ru2 C11 37.5(15) . .
C14 Ru2 C11 76(2) . .
C15 Ru2 C11 67.8(18) . .
C13 Ru2 C11 67.9(19) . .
C16 Ru2 C11 37.7(16) . .
O101 Ag4 N56 150.2(13) . .
O101 Ag4 N53 118.9(15) . .
N56 Ag4 N53 85.0(13) . .
O101 Ag4 N61 115.0(12) . .
N56 Ag4 N61 83.1(13) . .
N53 Ag4 N61 83.6(13) . .
N59 Ag3 O57 80.2(13) . .
N59 Ag3 C35 166.0(17) . 7_656
O57 Ag3 C35 112.4(14) . 7_656
N59 Ag3 C34 136.8(15) . 7_656
O57 Ag3 C34 143.0(13) . 7_656
C35 Ag3 C34 30.8(12) 7_656 7_656
N62 Ag2 O52 77.2(12) . .
N62 Ag2 C48 144.5(15) . 7_656
O52 Ag2 C48 138.3(14) . 7_656
N62 Ag2 C49 170.9(15) . 7_656
O52 Ag2 C49 107.1(13) . 7_656
C48 Ag2 C49 32.1(13) 7_656 7_656
C37 N62 N63 107(4) . .
C37 N62 Ag2 135(4) . .
N63 N62 Ag2 119(3) . .
N61 N63 N62 105(4) . .
N61 N63 Ru2 127(3) . .
N62 N63 Ru2 128(3) . .
C37 N60 N61 99(3) . .
C37 N60 Ru1 135(3) . .
N61 N60 Ru1 125(3) . .
N62 C37 N60 115(4) . .
N62 C37 C31 129(5) . .
N60 C37 C31 116(4) . .
N63 N61 N60 114(4) . .
N63 N61 Ag4 122(3) . .
N60 N61 Ag4 118(3) . .
C32 C33 C34 120(5) . .
C36 C31 C32 122(5) . .
C36 C31 C37 116(4) . .
C32 C31 C37 123(4) . .
C31 C36 C35 117(5) . .
O51 C32 C33 123(5) . .
O51 C32 C31 118(5) . .
C33 C32 C31 119(5) . .
C32 O51 Ru1 125(3) . .
C32 O51 Ag1 116(3) . .
Ru1 O51 Ag1 118.6(15) . .
C39 O52 Ru2 118(3) . .
C39 O52 Ag2 123(3) . .
Ru2 O52 Ag2 117.3(13) . .
C41 C40 C39 118(5) . .
O52 C39 C38 131(5) . .
O52 C39 C40 113(5) . .
C38 C39 C40 116(5) . .
C39 C38 C43 121(5) . .
C39 C38 C44 119(5) . .
C43 C38 C44 120(5) . .
O55 S1 O56 118(3) . .
O55 S1 O54 115(3) . .
O56 S1 O54 114(3) . .
O55 S1 C158 95(3) . .
O56 S1 C158 112(3) . .
O54 S1 C158 99(3) . .
N59 N52 N53 114(4) . .
N59 N52 Ru3 128(4) . .
N53 N52 Ru3 118(3) . .
C44 N54 N53 106(4) . .
C44 N54 Ru2 129(4) . .
N53 N54 Ru2 123(3) . .
N52 N53 N54 104(4) . .
N52 N53 Ag4 128(3) . .
N54 N53 Ag4 125(3) . .
N59 C44 N54 114(5) . .
N59 C44 C38 127(6) . .
N54 C44 C38 120(5) . .
C51 N55 N56 102(4) . .
C51 N55 Ru3 134(3) . .
N56 N55 Ru3 124(3) . .
N57 N56 N55 106(3) . .
N57 N56 Ag4 127(3) . .
N55 N56 Ag4 120(3) . .
N58 N57 N56 110(4) . .
N58 N57 Ru1 132(4) . .
N56 N57 Ru1 118(3) . .
N57 N58 C51 112(5) . .
N57 N58 Ag1 119(4) . .
C51 N58 Ag1 126(4) . .
C12 C11 C17 124(5) . .
C12 C11 C16 116(5) . .
C17 C11 C16 119(5) . .
C12 C11 Ru2 66(3) . .
C17 C11 Ru2 129(4) . .
C16 C11 Ru2 68(3) . .
C13 C12 C11 127(5) . .
C13 C12 Ru2 72(3) . .
C11 C12 Ru2 77(3) . .
C15 C16 C11 117(5) . .
C15 C16 Ru2 68(3) . .
C11 C16 Ru2 74(3) . .
C2 C3 C4 112(6) . .
C2 C3 Ru1 71(3) . .
C4 C3 Ru1 68(3) . .
C7 C1 C2 140(6) . .
C7 C1 C6 107(5) . .
C2 C1 C6 113(5) . .
C7 C1 Ru1 130(4) . .
C2 C1 Ru1 68(3) . .
C6 C1 Ru1 68(3) . .
C26 C25 C24 133(6) . .
C26 C25 Ru3 76(3) . .
C24 C25 Ru3 80(3) . .
C25 C24 C23 110(5) . .
C25 C24 C30 133(6) . .
C23 C24 C30 114(5) . .
C25 C24 Ru3 64(3) . .
C23 C24 Ru3 67(3) . .
C30 C24 Ru3 121(4) . .
C21 C22 C23 130(6) . .
C21 C22 Ru3 72(3) . .
C23 C22 Ru3 70(3) . .
C35 C34 C33 123(5) . .
C35 C34 Ag3 71(3) . 7_656
C33 C34 Ag3 105(3) . 7_656
C46 C45 C50 119(5) . .
C46 C45 C51 128(5) . .
C50 C45 C51 113(4) . .
N58 C51 N55 109(5) . .
N58 C51 C45 139(5) . .
N55 C51 C45 112(4) . .
C45 C50 C49 122(5) . .
C48 C49 C50 118(5) . .
C48 C49 Ag2 67(3) . 7_656
C50 C49 Ag2 106(3) . 7_656
C3 C2 C1 129(6) . .
C3 C2 Ru1 73(3) . .
C1 C2 Ru1 73(3) . .
C5 C6 C1 117(5) . .
C5 C6 Ru1 71(3) . .
C1 C6 Ru1 72(3) . .
C6 C5 C4 122(5) . .
C6 C5 Ru1 73(3) . .
C4 C5 Ru1 69(3) . .
C3 C4 C5 126(6) . .
C3 C4 C10 116(5) . .
C5 C4 C10 118(5) . .
C3 C4 Ru1 76(3) . .
C5 C4 Ru1 73(3) . .
C10 C4 Ru1 130(4) . .
C34 C35 C36 119(5) . .
C34 C35 Ag3 79(3) . 7_656
C36 C35 Ag3 103(3) . 7_656
C42 C41 C40 123(5) . .
C42 C41 Ag1 75(3) . 7_656
C40 C41 Ag1 109(3) . 7_656
C38 C43 C42 123(5) . .
C25 C26 C21 119(5) . .
C25 C26 Ru3 69(3) . .
C21 C26 Ru3 73(3) . .
C26 C21 C22 110(5) . .
C26 C21 C27 131(5) . .
C22 C21 C27 118(6) . .
C26 C21 Ru3 71(3) . .
C22 C21 Ru3 71(3) . .
C27 C21 Ru3 132(4) . .
C46 O57 Ru3 121(3) . .
C46 O57 Ag3 125(3) . .
Ru3 O57 Ag3 113.6(15) . .
C45 C46 O57 121(5) . .
C45 C46 C47 123(5) . .
O57 C46 C47 115(5) . .
C48 C47 C46 116(5) . .
C47 C48 C49 121(5) . .
C47 C48 Ag2 101(3) . 7_656
C49 C48 Ag2 81(3) . 7_656
C22 C23 C24 115(5) . .
C22 C23 Ru3 73(3) . .
C24 C23 Ru3 77(3) . .
C28A C30 C24 100(8) . .
C28A C30 C29A 85(9) . .
C24 C30 C29A 99(6) . .
C14 C15 C16 117(5) . .
C14 C15 Ru2 71(3) . .
C16 C15 Ru2 73(3) . .
C44 N59 N52 102(5) . .
C44 N59 Ag3 138(4) . .
N52 N59 Ag3 119(4) . .
C12 C13 C14 113(6) . .
C12 C13 Ru2 71(3) . .
C14 C13 Ru2 71(3) . .
C41 C42 C43 117(5) . .
C41 C42 Ag1 72(3) . 7_656
C43 C42 Ag1 98(3) . 7_656
C13 C14 C15 129(6) . .
C13 C14 C20 110(5) . .
C15 C14 C20 116(5) . .
C13 C14 Ru2 72(3) . .
C15 C14 Ru2 72(3) . .
C20 C14 Ru2 114(4) . .
O60 S2 O58 127(4) . .
O60 S2 O59 112(5) . .
O58 S2 O59 107(4) . .
O60 S2 C202 116(4) . .
O58 S2 C202 108(3) . .
O59 S2 C202 74(4) . .
F1 C158 F3 159(10) . .
F1 C158 F2 110(10) . .
F3 C158 F2 91(7) . .
F1 C158 S1 99(10) . .
F3 C158 S1 87(8) . .
F2 C158 S1 84(7) . .
C202 F5 F4 44(3) . .
C202 F4 F5 44(3) . .
C92 O61 C204 71(3) 7_566 .
F4 C202 F5 92(6) . .
F4 C202 F6 105(7) . .
F5 C202 F6 115(5) . .
F4 C202 S2 98(6) . .
F5 C202 S2 122(5) . .
F6 C202 S2 117(4) . .
C11 C17 C18 129(7) . .
C11 C17 C19 101(6) . .
C18 C17 C19 103(6) . .
O13 S4 O15 85(4) . .
O13 S4 O14 104(10) . .
O15 S4 O14 31(10) . .
O14 O15 S4 77(9) . .
O15 O14 S4 72(9) . .
C92 C91 C204 82(5) 7_566 .
C92 C204 C91 95(8) . .
C92 C204 O61 82(8) . .
C91 C204 O61 80(5) . .
C28 C27 C29 93(8) . .
C28 C27 C21 96(7) . .
C29 C27 C21 110(7) . .
C1 C7 C9 106(6) . .
C1 C7 C8 110(6) . .
C9 C7 C8 117(7) . .
C204 C92 C91 148(10) . 7_566
C204 C92 C92 97(10) . 7_566
C91 C92 C92 75(7) 7_566 7_566
C204 C92 O61 118(10) . 7_566
C91 C92 O61 86(5) 7_566 7_566
C92 C92 O61 65(5) 7_566 7_566
O11 C303 C301 145(10) . .

loop_
_geom_bond_atom_site_label_1
_geom_bond_atom_site_label_2
_geom_bond_distance
_geom_bond_site_symmetry_2
Ag1 N58 2.31(4) .
Ag1 C41 2.38(4) 7_656
Ag1 O51 2.38(3) .
Ag1 C42 2.42(5) 7_656
Ru1 N60 2.00(3) .
Ru1 O51 2.01(3) .
Ru1 N57 2.04(4) .
Ru1 C4 2.09(5) .
Ru1 C5 2.14(4) .
Ru1 C2 2.17(5) .
Ru1 C6 2.17(5) .
Ru1 C3 2.19(5) .
Ru1 C1 2.23(5) .
Ru3 O57 2.09(3) .
Ru3 N55 2.11(4) .
Ru3 N52 2.15(4) .
Ru3 C25 2.17(5) .
Ru3 C23 2.23(5) .
Ru3 C22 2.26(6) .
Ru3 C26 2.26(4) .
Ru3 C21 2.27(5) .
Ru3 C24 2.37(5) .
Ru2 O52 2.03(3) .
Ru2 N63 2.06(4) .
Ru2 N54 2.10(4) .
Ru2 C12 2.18(5) .
Ru2 C14 2.19(6) .
Ru2 C15 2.20(5) .
Ru2 C13 2.20(5) .
Ru2 C16 2.26(6) .
Ru2 C11 2.34(5) .
Ag4 O101 2.24(3) .
Ag4 N56 2.38(4) .
Ag4 N53 2.42(4) .
Ag4 N61 2.45(4) .
Ag3 N59 2.25(4) .
Ag3 O57 2.38(3) .
Ag3 C35 2.42(4) 7_656
Ag3 C34 2.51(4) 7_656
Ag2 N62 2.32(4) .
Ag2 O52 2.35(3) .
Ag2 C48 2.45(4) 7_656
Ag2 C49 2.62(4) 7_656
N62 C37 1.30(5) .
N62 N63 1.35(4) .
N63 N61 1.31(4) .
N60 C37 1.32(4) .
N60 N61 1.39(4) .
C37 C31 1.54(6) .
C33 C32 1.36(5) .
C33 C34 1.40(5) .
C31 C36 1.36(5) .
C31 C32 1.45(6) .
C36 C35 1.50(6) .
C32 O51 1.35(5) .
O52 C39 1.31(5) .
C40 C41 1.40(6) .
C40 C39 1.55(6) .
C39 C38 1.37(6) .
C38 C43 1.40(6) .
C38 C44 1.43(6) .
S1 O55 1.37(4) .
S1 O56 1.43(4) .
S1 O54 1.48(5) .
S1 C158 2.23(14) .
N52 N59 1.33(4) .
N52 N53 1.34(4) .
N54 C44 1.35(5) .
N54 N53 1.35(4) .
C44 N59 1.29(5) .
N55 C51 1.39(5) .
N55 N56 1.41(4) .
N56 N57 1.34(4) .
N57 N58 1.22(4) .
N58 C51 1.26(5) .
C11 C12 1.46(6) .
C11 C17 1.47(7) .
C11 C16 1.49(6) .
C12 C13 1.38(6) .
C16 C15 1.48(6) .
C3 C2 1.32(6) .
C3 C4 1.35(6) .
C1 C7 1.41(2) .
C1 C2 1.45(6) .
C1 C6 1.50(6) .
C25 C26 1.33(5) .
C25 C24 1.43(6) .
C24 C23 1.44(6) .
C24 C30 1.60(7) .
C22 C21 1.43(7) .
C22 C23 1.43(6) .
C34 C35 1.31(5) .
C34 Ag3 2.51(4) 7_656
C45 C46 1.31(5) .
C45 C50 1.35(5) .
C45 C51 1.52(6) .
C50 C49 1.43(6) .
C49 C48 1.41(6) .
C49 Ag2 2.62(4) 7_656
C6 C5 1.33(5) .
C5 C4 1.38(6) .
C10 C4 1.56(7) .
C35 Ag3 2.42(4) 7_656
C41 C42 1.38(6) .
C41 Ag1 2.38(4) 7_656
C43 C42 1.40(6) .
C26 C21 1.40(5) .
C21 C27 1.53(7) .
O57 C46 1.42(5) .
C46 C47 1.50(6) .
C47 C48 1.34(5) .
C48 Ag2 2.45(4) 7_656
C30 C28A 1.51(2) .
C30 C29A 1.67(12) .
C15 C14 1.39(6) .
C13 C14 1.38(6) .
F3 C158 1.14(7) .
C42 Ag1 2.42(5) 7_656
F1 C158 1.00(7) .
C20 C14 1.66(7) .
C19 C17 1.55(9) .
C18 C17 1.52(9) .
S2 O60 1.36(7) .
S2 O58 1.43(4) .
S2 O59 1.60(7) .
S2 C202 1.73(6) .
F2 C158 1.50(11) .
F5 C202 1.20(2) .
F5 F4 1.74(9) .
F6 C202 1.22(2) .
F4 C202 1.20(2) .
O61 C92 1.88(10) 7_566
O61 C204 1.90(8) .
S4 O13 1.39(5) .
S4 O15 1.39(5) .
S4 O14 1.43(6) .
F13 F15 1.52(9) .
O15 O14 0.7(4) .
C91 C92 1.56(10) 7_566
C91 C204 1.77(13) .
C204 C92 0.95(11) .
C27 C28 1.50(2) .
C27 C29 1.51(2) .
C7 C9 1.50(6) .
C7 C8 1.52(6) .
C92 C91 1.56(10) 7_566
C92 C92 1.86(16) 7_566
C92 O61 1.88(10) 7_566
O11 C303 0.88(10) .
C301 C303 1.86(11) .
